data_2206167
loop_
_publ_author_name
'Guo-Dong Yin'
'Zhi-Guo Wang'
'An-Xin Wu'

_publ_section_title
;
 1,2-Dimethyl-4,5-bis(phenoxymethyl)benzene
;
_journal_issue 7
_journal_name_full 'Acta Crystallographica Section E'
_journal_page_first o2148
_journal_page_last o2149
_journal_paper_doi 10.1107/S1600536805018076
_journal_volume 61
_journal_year 2005
_chemical_formula_iupac 'C22 H22 O2'
_chemical_formula_moiety 'C22 H22 O2'
_chemical_formula_sum 'C22 H22 O2'
_chemical_formula_weight 318.40
_chemical_name_systematic
;
1,2-Dimethyl-4,5-bis(phenoxymethyl)benzene
;
_space_group_IT_number 60
_symmetry_cell_setting orthorhombic
_symmetry_space_group_name_Hall '-P 2n 2ab'
_symmetry_space_group_name_H-M 'P b c n'
_atom_sites_solution_hydrogens geom
_atom_sites_solution_primary direct
_atom_sites_solution_secondary difmap
_audit_creation_method SHELXL97
_cell_angle_alpha 90.00
_cell_angle_beta 90.00
_cell_angle_gamma 90.00
_cell_formula_units_Z 4
_cell_length_a 18.476(4)
_cell_length_b 11.494(2)
_cell_length_c 8.4632(17)
_cell_measurement_reflns_used 1978
_cell_measurement_temperature 292(2)
_cell_measurement_theta_max 21.57
_cell_measurement_theta_min 2.41
_cell_volume 1797.3(6)
_computing_cell_refinement SMART
_computing_data_collection 'SMART (Bruker, 1997)'
_computing_data_reduction 'SAINT (Bruker, 1999)'
_computing_molecular_graphics 'SHELXTL (Bruker, 2001)'
_computing_publication_material SHELXTL
_computing_structure_refinement 'SHELX97 (Sheldrick, 1997)'
_computing_structure_solution 'SHELXS97 (Sheldrick, 1997)'
_diffrn_ambient_temperature 292(2)
_diffrn_measured_fraction_theta_full 1.000
_diffrn_measured_fraction_theta_max 1.000
_diffrn_measurement_device_type 'Bruker SMART CCD area-detector'
_diffrn_measurement_method '\f and \w'
_diffrn_radiation_monochromator graphite
_diffrn_radiation_source 'fine-focus sealed tube'
_diffrn_radiation_type MoK\a
_diffrn_radiation_wavelength 0.71073
_diffrn_reflns_av_R_equivalents 0.0566
_diffrn_reflns_av_sigmaI/netI 0.0361
_diffrn_reflns_limit_h_max 23
_diffrn_reflns_limit_h_min -15
_diffrn_reflns_limit_k_max 14
_diffrn_reflns_limit_k_min -14
_diffrn_reflns_limit_l_max 10
_diffrn_reflns_limit_l_min -10
_diffrn_reflns_number 11066
_diffrn_reflns_theta_full 27.00
_diffrn_reflns_theta_max 27.00
_diffrn_reflns_theta_min 2.09
_diffrn_standards_number 0
_exptl_absorpt_coefficient_mu 0.074
_exptl_absorpt_correction_type none
_exptl_crystal_colour colourless
_exptl_crystal_density_diffrn 1.177
_exptl_crystal_density_method 'not measured'
_exptl_crystal_description block
_exptl_crystal_F_000 680
_exptl_crystal_size_max 0.25
_exptl_crystal_size_mid 0.20
_exptl_crystal_size_min 0.20
_refine_diff_density_max 0.159
_refine_diff_density_min -0.142
_refine_ls_extinction_coef 0.0048(13)
_refine_ls_extinction_expression Fc^*^=kFc[1+0.001xFc^2^\l^3^/sin(2\q)]^-1/4^
_refine_ls_extinction_method 'SHELX97 (Sheldrick, 1997)'
_refine_ls_goodness_of_fit_ref 0.893
_refine_ls_hydrogen_treatment constr
_refine_ls_matrix_type full
_refine_ls_number_parameters 111
_refine_ls_number_reflns 1964
_refine_ls_number_restraints 0
_refine_ls_restrained_S_all 0.893
_refine_ls_R_factor_all 0.0729
_refine_ls_R_factor_gt 0.0447
_refine_ls_shift/su_max 0.000
_refine_ls_shift/su_mean 0.000
_refine_ls_structure_factor_coef Fsqd
_refine_ls_weighting_details 'calc w = 1/[\s^2^(Fo^2^)+(0.065P)^2^] where P=(Fo^2^+2Fc^2^)/3'
_refine_ls_weighting_scheme calc
_refine_ls_wR_factor_gt 0.1101
_refine_ls_wR_factor_ref 0.1201
_reflns_number_gt 1180
_reflns_number_total 1964
_reflns_threshold_expression I>2\s(I)
_cod_data_source_file cv6522.cif
_cod_data_source_block I
_cod_depositor_comments
;
The following automatic conversions were performed:
'_symmetry_cell_setting' value 'Orthorhombic' changed to 'orthorhombic'
according to '/home/saulius/struct/CIF-dictionaries/cif_core.dic'
dictionary named 'cif_core.dic' version 2.4.1 from 2010-06-29.

Automatic conversion script
Id: cif_fix_enum 1527 2010-12-29 10:47:43Z saulius 

The following automatic conversions were performed:

'_symmetry_cell_setting' value 'Orthorhombic' changed to
'orthorhombic' according to
/home/saulius/struct/CIF-dictionaries/cif_core.dic dictionary named
'cif_core.dic' version 2.4.1 from 2010-06-29.

Automatic conversion script
Id: cif_fix_values 1715 2011-07-08 13:25:40Z adriana 
;
_cod_original_cell_volume 1797.2(6)
_cod_database_code 2206167
_cod_database_fobs_code 2206167

loop_
_symmetry_equiv_pos_as_xyz
'x, y, z'
'-x+1/2, -y+1/2, z+1/2'
'-x, y, -z+1/2'
'x+1/2, -y+1/2, -z'
'-x, -y, -z'
'x-1/2, y-1/2, -z-1/2'
'x, -y, z-1/2'
'-x-1/2, y-1/2, z'

loop_
_atom_site_label
_atom_site_fract_x
_atom_site_fract_y
_atom_site_fract_z
_atom_site_U_iso_or_equiv
_atom_site_adp_type
_atom_site_calc_flag
_atom_site_refinement_flags
_atom_site_occupancy
_atom_site_type_symbol
C1 0.43465(10) 0.16487(16) 0.1444(2) 0.0868(6) Uani d . 1 C
H1A 0.3936 0.1835 0.0797 0.130 Uiso calc R 1 H
H1B 0.4191 0.1197 0.2336 0.130 Uiso calc R 1 H
H1C 0.4690 0.1209 0.0837 0.130 Uiso calc R 1 H
C2 0.46968(8) 0.27578(12) 0.20161(16) 0.0556(4) Uani d . 1 C
C3 0.44101(7) 0.38191(12) 0.15413(16) 0.0545(4) Uani d . 1 C
H3 0.4007 0.3819 0.0883 0.065 Uiso calc R 1 H
C4 0.46975(7) 0.48726(12) 0.20034(15) 0.0485(4) Uani d . 1 C
C5 0.43709(8) 0.59838(12) 0.14030(16) 0.0586(4) Uani d . 1 C
H5A 0.4741 0.6580 0.1320 0.070 Uiso calc R 1 H
H5B 0.4164 0.5861 0.0363 0.070 Uiso calc R 1 H
C6 0.34705(7) 0.73729(12) 0.21541(16) 0.0502(4) Uani d . 1 C
C7 0.28919(8) 0.76423(14) 0.31232(18) 0.0638(5) Uani d . 1 C
H7 0.2758 0.7139 0.3932 0.077 Uiso calc R 1 H
C8 0.25153(9) 0.86597(15) 0.2883(2) 0.0750(5) Uani d . 1 C
H8 0.2125 0.8839 0.3535 0.090 Uiso calc R 1 H
C9 0.27045(10) 0.94099(15) 0.1706(2) 0.0749(5) Uani d . 1 C
H9 0.2448 1.0098 0.1560 0.090 Uiso calc R 1 H
C10 0.32745(9) 0.91424(14) 0.0741(2) 0.0701(5) Uani d . 1 C
H10 0.3404 0.9652 -0.0065 0.084 Uiso calc R 1 H
C11 0.36603(8) 0.81240(13) 0.09492(19) 0.0593(4) Uani d . 1 C
H11 0.4045 0.7946 0.0283 0.071 Uiso calc R 1 H
O1 0.38194(5) 0.63455(8) 0.24871(11) 0.0592(3) Uani d . 1 O

loop_
_atom_site_aniso_label
_atom_site_aniso_U_11
_atom_site_aniso_U_22
_atom_site_aniso_U_33
_atom_site_aniso_U_12
_atom_site_aniso_U_13
_atom_site_aniso_U_23
C1 0.0962(13) 0.0684(12) 0.0956(13) -0.0207(10) 0.0014(11) -0.0113(9)
C2 0.0555(9) 0.0555(9) 0.0557(9) -0.0077(7) 0.0084(7) -0.0041(7)
C3 0.0432(8) 0.0668(11) 0.0535(8) -0.0017(7) -0.0010(7) -0.0018(7)
C4 0.0440(8) 0.0540(9) 0.0474(8) 0.0030(6) 0.0069(6) 0.0018(6)
C5 0.0539(9) 0.0649(10) 0.0570(9) 0.0111(7) 0.0103(7) 0.0055(7)
C6 0.0441(8) 0.0504(9) 0.0562(8) 0.0007(6) -0.0029(7) -0.0027(7)
C7 0.0533(10) 0.0725(11) 0.0657(10) 0.0059(8) 0.0069(8) -0.0039(8)
C8 0.0601(11) 0.0828(13) 0.0820(13) 0.0157(10) 0.0026(9) -0.0198(11)
C9 0.0728(12) 0.0585(11) 0.0935(14) 0.0161(9) -0.0158(10) -0.0171(10)
C10 0.0740(11) 0.0536(10) 0.0826(12) 0.0011(8) -0.0096(9) 0.0020(8)
C11 0.0556(9) 0.0561(10) 0.0663(10) 0.0019(7) 0.0022(7) 0.0009(8)
O1 0.0539(6) 0.0615(7) 0.0622(6) 0.0106(5) 0.0146(5) 0.0093(5)

loop_
_atom_type_symbol
_atom_type_description
_atom_type_scat_dispersion_real
_atom_type_scat_dispersion_imag
_atom_type_scat_source
C C 0.0033 0.0016 'International Tables Vol C Tables 4.2.6.8 and 6.1.1.4'
H H 0.0000 0.0000 'International Tables Vol C Tables 4.2.6.8 and 6.1.1.4'
O O 0.0106 0.0060 'International Tables Vol C Tables 4.2.6.8 and 6.1.1.4'

loop_
_geom_angle_atom_site_label_1
_geom_angle_atom_site_label_2
_geom_angle_atom_site_label_3
_geom_angle_site_symmetry_1
_geom_angle_site_symmetry_3
_geom_angle
_geom_angle_publ_flag
C2 C1 H1A . . 109.5 ?
C2 C1 H1B . . 109.5 ?
H1A C1 H1B . . 109.5 ?
C2 C1 H1C . . 109.5 ?
H1A C1 H1C . . 109.5 ?
H1B C1 H1C . . 109.5 ?
C2 C2 C3 3_655 . 118.58(9) ?
C2 C2 C1 3_655 . 122.37(10) ?
C3 C2 C1 . . 119.04(15) ?
C4 C3 C2 . . 122.84(14) ?
C4 C3 H3 . . 118.6 ?
C2 C3 H3 . . 118.6 ?
C3 C4 C4 . 3_655 118.57(8) ?
C3 C4 C5 . . 119.76(13) yes
C4 C4 C5 3_655 . 121.65(8) ?
O1 C5 C4 . . 108.42(11) yes
O1 C5 H5A . . 110.0 ?
C4 C5 H5A . . 110.0 ?
O1 C5 H5B . . 110.0 ?
C4 C5 H5B . . 110.0 ?
H5A C5 H5B . . 108.4 ?
O1 C6 C11 . . 124.69(13) ?
O1 C6 C7 . . 115.68(13) yes
C11 C6 C7 . . 119.63(14) ?
C8 C7 C6 . . 119.59(16) ?
C8 C7 H7 . . 120.2 ?
C6 C7 H7 . . 120.2 ?
C9 C8 C7 . . 121.04(16) ?
C9 C8 H8 . . 119.5 ?
C7 C8 H8 . . 119.5 ?
C8 C9 C10 . . 119.46(16) ?
C8 C9 H9 . . 120.3 ?
C10 C9 H9 . . 120.3 ?
C9 C10 C11 . . 120.76(16) ?
C9 C10 H10 . . 119.6 ?
C11 C10 H10 . . 119.6 ?
C6 C11 C10 . . 119.52(15) ?
C6 C11 H11 . . 120.2 ?
C10 C11 H11 . . 120.2 ?
C6 O1 C5 . . 116.84(10) yes

loop_
_geom_bond_atom_site_label_1
_geom_bond_atom_site_label_2
_geom_bond_site_symmetry_2
_geom_bond_distance
_geom_bond_publ_flag
C1 C2 . 1.509(2) ?
C1 H1A . 0.9600 ?
C1 H1B . 0.9600 ?
C1 H1C . 0.9600 ?
C2 C2 3_655 1.388(3) ?
C2 C3 . 1.3892(19) ?
C3 C4 . 1.3787(18) ?
C3 H3 . 0.9300 ?
C4 C4 3_655 1.399(3) ?
C4 C5 . 1.5011(18) yes
C5 O1 . 1.4329(16) yes
C5 H5A . 0.9700 ?
C5 H5B . 0.9700 ?
C6 O1 . 1.3746(16) yes
C6 C11 . 1.381(2) ?
C6 C7 . 1.382(2) ?
C7 C8 . 1.376(2) ?
C7 H7 . 0.9300 ?
C8 C9 . 1.364(2) ?
C8 H8 . 0.9300 ?
C9 C10 . 1.368(2) ?
C9 H9 . 0.9300 ?
C10 C11 . 1.382(2) ?
C10 H10 . 0.9300 ?
C11 H11 . 0.9300 ?

loop_
_geom_torsion_atom_site_label_1
_geom_torsion_atom_site_label_2
_geom_torsion_atom_site_label_3
_geom_torsion_atom_site_label_4
_geom_torsion_site_symmetry_1
_geom_torsion_site_symmetry_4
_geom_torsion
C2 C2 C3 C4 3_655 . -0.7(3)
C1 C2 C3 C4 . . -179.79(14)
C2 C3 C4 C4 . 3_655 -0.2(2)
C2 C3 C4 C5 . . 178.21(12)
C3 C4 C5 O1 . . 90.40(15)
C4 C4 C5 O1 3_655 . -91.26(18)
O1 C6 C7 C8 . . 179.44(13)
C11 C6 C7 C8 . . -0.5(2)
C6 C7 C8 C9 . . -0.2(2)
C7 C8 C9 C10 . . 0.5(3)
C8 C9 C10 C11 . . -0.2(2)
O1 C6 C11 C10 . . -179.12(13)
C7 C6 C11 C10 . . 0.8(2)
C9 C10 C11 C6 . . -0.5(2)
C11 C6 O1 C5 . . -6.5(2)
C7 C6 O1 C5 . . 173.60(12)
C4 C5 O1 C6 . . 178.23(11)
